data_4036074
loop_
_publ_author_name
'Sauv\'e, Ethan R.'
'Paeng, Jaesuk'
'Yamaguchi, Shigehiro'
'Hudson, Zachary M.'

_publ_section_title
;
 Donor--Acceptor Materials Exhibiting Thermally Activated Delayed
 Fluorescence Using a Planarized N-Phenylbenzimidazole Acceptor
;
_journal_name_full 'The Journal of Organic Chemistry'
_journal_paper_doi 10.1021/acs.joc.9b02283
_journal_year 2019
_chemical_formula_moiety '1.64(C H2 Cl2), C34 H25 N3'
_chemical_formula_sum 'C35.64 H28.28 Cl3.28 N3'
_chemical_formula_weight 614.85
_space_group_crystal_system triclinic
_space_group_IT_number 2
_space_group_name_Hall '-P 1'
_space_group_name_H-M_alt 'P -1'
_atom_sites_solution_hydrogens geom
_atom_sites_solution_primary dual
_audit_creation_date 2018-10-23
_audit_creation_method
;
Olex2 1.2
(compiled 2018.05.29 svn.r3508 for OlexSys, GUI svn.r5506)
;
_cell_angle_alpha 108.743(2)
_cell_angle_beta 92.547(2)
_cell_angle_gamma 106.776(2)
_cell_formula_units_Z 2
_cell_length_a 10.8715(8)
_cell_length_b 12.1969(9)
_cell_length_c 12.8986(9)
_cell_measurement_reflns_used 9977
_cell_measurement_temperature 90(2)
_cell_measurement_theta_max 28.30
_cell_measurement_theta_min 2.40
_cell_volume 1532.85(19)
_computing_cell_refinement 'SAINT V8.38A (?, 2016)'
_computing_data_reduction 'SAINT V8.38A (?, 2016)'
_computing_molecular_graphics 'Olex2 (Dolomanov et al., 2009)'
_computing_publication_material 'Olex2 (Dolomanov et al., 2009)'
_computing_structure_refinement 'XL (Sheldrick, 2008)'
_computing_structure_solution 'XT (Sheldrick, 2015)'
_diffrn_ambient_temperature 90(2)
_diffrn_detector 'Bruker APEX2 area detector'
_diffrn_detector_area_resol_mean 7.9
_diffrn_detector_type 'CCD area detector'
_diffrn_measured_fraction_theta_full 1.000
_diffrn_measured_fraction_theta_max 0.993
_diffrn_measurement_device 'Bruker D8 Kappa diffractometer'
_diffrn_measurement_device_type 'Bruker APEX II area detector'
_diffrn_measurement_method '\w and \f scans'
_diffrn_radiation_monochromator 'TRIUMPH curved-crystal'
_diffrn_radiation_probe x-ray
_diffrn_radiation_type MoK\a
_diffrn_radiation_wavelength 0.71073
_diffrn_reflns_av_R_equivalents 0.0543
_diffrn_reflns_av_unetI/netI 0.0562
_diffrn_reflns_Laue_measured_fraction_full 1.000
_diffrn_reflns_Laue_measured_fraction_max 0.993
_diffrn_reflns_limit_h_max 14
_diffrn_reflns_limit_h_min -14
_diffrn_reflns_limit_k_max 16
_diffrn_reflns_limit_k_min -16
_diffrn_reflns_limit_l_max 17
_diffrn_reflns_limit_l_min -17
_diffrn_reflns_number 30862
_diffrn_reflns_point_group_measured_fraction_full 1.000
_diffrn_reflns_point_group_measured_fraction_max 0.993
_diffrn_reflns_theta_full 25.242
_diffrn_reflns_theta_max 28.387
_diffrn_reflns_theta_min 1.687
_diffrn_source 'sealed X-ray tube'
_diffrn_source_type 'Incoatec I\ms'
_diffrn_standards_number 0
_exptl_absorpt_coefficient_mu 0.354
_exptl_absorpt_correction_T_max 0.965
_exptl_absorpt_correction_T_min 0.815
_exptl_absorpt_correction_type multi-scan
_exptl_absorpt_process_details
'SADABS-2016/2 (Bruker, 2016/2) was used for absorption correction. wR2(int) was 0.0622 before and 0.0518 after correction. The ratio of minimum to maximum transmission is 0.8448. The \l/2 correction factor is not present.'
_exptl_crystal_colour colourless
_exptl_crystal_colour_primary colourless
_exptl_crystal_density_diffrn 1.332
_exptl_crystal_description blade
_exptl_crystal_F_000 638
_exptl_crystal_recrystallization_method
'The material was recrystallised from a mixture of DCM and hexane  by slow evaporation'
_exptl_crystal_size_max 0.28
_exptl_crystal_size_mid 0.16
_exptl_crystal_size_min 0.1
_refine_diff_density_max 0.491
_refine_diff_density_min -0.349
_refine_diff_density_rms 0.066
_refine_ls_extinction_method none
_refine_ls_goodness_of_fit_ref 1.045
_refine_ls_hydrogen_treatment constr
_refine_ls_matrix_type full
_refine_ls_number_parameters 392
_refine_ls_number_reflns 7648
_refine_ls_number_restraints 0
_refine_ls_restrained_S_all 1.045
_refine_ls_R_factor_all 0.0810
_refine_ls_R_factor_gt 0.0490
_refine_ls_shift/su_max 0.001
_refine_ls_shift/su_mean 0.000
_refine_ls_structure_factor_coef Fsqd
_refine_ls_weighting_details 'w=1/[\s^2^(Fo^2^)+(0.0667P)^2^+0.6067P] where P=(Fo^2^+2Fc^2^)/3'
_refine_ls_weighting_scheme calc
_refine_ls_wR_factor_gt 0.1255
_refine_ls_wR_factor_ref 0.1407
_reflns_Friedel_coverage 0.000
_reflns_number_gt 5374
_reflns_number_total 7648
_reflns_threshold_expression 'I > 2\s(I)'
_cod_data_source_file jo9b02283_si_002.cif
_cod_data_source_block zh023
_cod_database_code 4036074
_shelx_shelxl_version_number 2017/1
_shelx_space_group_comment
;
The symmetry employed for this shelxl refinement is uniquely defined
by the following loop, which should always be used as a source of
symmetry information in preference to the above space-group names.
They are only intended as comments.
;
_shelx_estimated_absorpt_t_max 0.965
_shelx_estimated_absorpt_t_min 0.907
_olex2_refinement_description
;
1. Fixed Uiso
 At 1.2 times of:
  All C(H) groups, All C(H,H) groups
 At 1.5 times of:
  All C(H,H,H) groups
2. Others
 Sof(Cl1)=Sof(Cl2)=Sof(C35)=Sof(H35A)=Sof(H35B)=FVAR(1)
 Sof(Cl3)=Sof(Cl4)=Sof(C36)=Sof(H36A)=Sof(H36B)=FVAR(2)
3.a Secondary CH2 refined with riding coordinates:
 C35(H35A,H35B), C36(H36A,H36B)
3.b Aromatic/amide H refined with riding coordinates:
 C2(H2), C3(H3), C4(H4), C11(H11), C12(H12), C13(H13), C14(H14), C18(H18),
 C19(H19), C21(H21), C22(H22), C24(H24), C25(H25), C26(H26), C27(H27), C30(H30),
  C31(H31), C32(H32), C33(H33)
3.c Idealised Me refined as rotating group:
 C8(H8A,H8B,H8C), C9(H9A,H9B,H9C)
;
_olex2_diffrn_ambient_temperature_device 'Oxford Cryosystems'
_olex2_exptl_crystal_mounting_method 'The crystal was mounted on a mylar loop in oil'
_olex2_submission_original_sample_id JP-4
_olex2_submission_special_instructions 'No special instructions were received'

loop_
_space_group_symop_operation_xyz
'x, y, z'
'-x, -y, -z'

loop_
_atom_site_label
_atom_site_type_symbol
_atom_site_fract_x
_atom_site_fract_y
_atom_site_fract_z
_atom_site_U_iso_or_equiv
_atom_site_adp_type
_atom_site_occupancy
_atom_site_site_symmetry_order
_atom_site_calc_flag
_atom_site_refinement_flags_posn
_atom_site_refinement_flags_occupancy
Cl1 Cl 1.11854(7) 0.64371(7) 0.41108(7) 0.0387(2) Uani 0.817(2) 1 d . P
Cl2 Cl 0.91031(9) 0.52391(8) 0.22190(7) 0.0455(3) Uani 0.817(2) 1 d . P
C35 C 1.0117(3) 0.5032(3) 0.3183(3) 0.0395(8) Uani 0.817(2) 1 d . P
H35A H 1.063152 0.452589 0.278449 0.047 Uiso 0.817(2) 1 calc R P
H35B H 0.957523 0.458626 0.360908 0.047 Uiso 0.817(2) 1 calc R P
Cl3 Cl 0.19949(7) 0.39070(6) 0.48926(6) 0.0315(2) Uani 0.822(2) 1 d . P
Cl4 Cl 0.19546(7) 0.16884(7) 0.31173(5) 0.0291(2) Uani 0.822(2) 1 d . P
C36 C 0.1109(3) 0.2360(2) 0.4159(2) 0.0232(6) Uani 0.822(2) 1 d . P
H36A H 0.024978 0.229986 0.381178 0.028 Uiso 0.822(2) 1 calc R P
H36B H 0.096301 0.190706 0.468005 0.028 Uiso 0.822(2) 1 calc R P
N1 N 0.86138(17) 0.20591(17) 0.22110(14) 0.0219(4) Uani 1 1 d . .
N2 N 0.69760(16) 0.20734(15) 0.10763(13) 0.0170(4) Uani 1 1 d . .
N3 N 0.46426(17) 0.27415(15) 0.57803(13) 0.0185(4) Uani 1 1 d . .
C1 C 0.8991(2) 0.1979(2) 0.11737(17) 0.0240(5) Uani 1 1 d . .
C2 C 1.0131(3) 0.1876(3) 0.0753(2) 0.0412(7) Uani 1 1 d . .
H2 H 1.084264 0.185436 0.119147 0.049 Uiso 1 1 calc R .
C3 C 1.0169(3) 0.1807(4) -0.0343(2) 0.0545(9) Uani 1 1 d . .
H3 H 1.092527 0.172154 -0.065564 0.065 Uiso 1 1 calc R .
C4 C 0.9148(3) 0.1858(3) -0.1005(2) 0.0411(7) Uani 1 1 d . .
H4 H 0.923486 0.181762 -0.174529 0.049 Uiso 1 1 calc R .
C5 C 0.8012(2) 0.1967(2) -0.06016(17) 0.0249(5) Uani 1 1 d . .
C6 C 0.7994(2) 0.20120(19) 0.04846(16) 0.0200(4) Uani 1 1 d . .
C7 C 0.6868(2) 0.2162(2) -0.11493(16) 0.0224(5) Uani 1 1 d . .
C8 C 0.7189(2) 0.3547(2) -0.0912(2) 0.0284(5) Uani 1 1 d . .
H8A H 0.644464 0.370057 -0.122502 0.043 Uiso 1 1 calc GR .
H8B H 0.795021 0.383342 -0.124943 0.043 Uiso 1 1 calc GR .
H8C H 0.737487 0.398452 -0.010955 0.043 Uiso 1 1 calc GR .
C9 C 0.6643(3) 0.1500(2) -0.24115(17) 0.0324(6) Uani 1 1 d . .
H9A H 0.638154 0.061557 -0.257686 0.049 Uiso 1 1 calc GR .
H9B H 0.744802 0.176227 -0.270724 0.049 Uiso 1 1 calc GR .
H9C H 0.595547 0.170155 -0.275435 0.049 Uiso 1 1 calc GR .
C10 C 0.5649(2) 0.17327(19) -0.06312(16) 0.0195(4) Uani 1 1 d . .
C11 C 0.4417(2) 0.1346(2) -0.12369(17) 0.0239(5) Uani 1 1 d . .
H11 H 0.434221 0.134260 -0.197456 0.029 Uiso 1 1 calc R .
C12 C 0.3290(2) 0.0963(2) -0.08023(18) 0.0249(5) Uani 1 1 d . .
H12 H 0.246271 0.070569 -0.123873 0.030 Uiso 1 1 calc R .
C13 C 0.3381(2) 0.09601(19) 0.02741(17) 0.0223(4) Uani 1 1 d . .
H13 H 0.261551 0.070325 0.057871 0.027 Uiso 1 1 calc R .
C14 C 0.4591(2) 0.13328(18) 0.09012(16) 0.0190(4) Uani 1 1 d . .
H14 H 0.465407 0.131535 0.163234 0.023 Uiso 1 1 calc R .
C15 C 0.5716(2) 0.17330(18) 0.04680(16) 0.0175(4) Uani 1 1 d . .
C16 C 0.7419(2) 0.21047(18) 0.21181(15) 0.0179(4) Uani 1 1 d . .
C17 C 0.66841(19) 0.22688(18) 0.30567(15) 0.0168(4) Uani 1 1 d . .
C18 C 0.6563(2) 0.14965(19) 0.36669(16) 0.0188(4) Uani 1 1 d . .
H18 H 0.694323 0.086147 0.346722 0.023 Uiso 1 1 calc R .
C19 C 0.5890(2) 0.16493(19) 0.45670(16) 0.0188(4) Uani 1 1 d . .
H19 H 0.581243 0.112267 0.498331 0.023 Uiso 1 1 calc R .
C20 C 0.5331(2) 0.25759(18) 0.48546(15) 0.0171(4) Uani 1 1 d . .
C21 C 0.5445(2) 0.33524(18) 0.42467(16) 0.0189(4) Uani 1 1 d . .
H21 H 0.506018 0.398424 0.444492 0.023 Uiso 1 1 calc R .
C22 C 0.6119(2) 0.31988(18) 0.33530(16) 0.0182(4) Uani 1 1 d . .
H22 H 0.619877 0.372810 0.293922 0.022 Uiso 1 1 calc R .
C23 C 0.4965(2) 0.38074(19) 0.67212(15) 0.0183(4) Uani 1 1 d . .
C24 C 0.6035(2) 0.48548(19) 0.70129(17) 0.0207(4) Uani 1 1 d . .
H24 H 0.666701 0.495171 0.653560 0.025 Uiso 1 1 calc R .
C25 C 0.6147(2) 0.5755(2) 0.80285(17) 0.0233(5) Uani 1 1 d . .
H25 H 0.686809 0.648484 0.824831 0.028 Uiso 1 1 calc R .
C26 C 0.5221(2) 0.5616(2) 0.87392(17) 0.0250(5) Uani 1 1 d . .
H26 H 0.532975 0.624670 0.943331 0.030 Uiso 1 1 calc R .
C27 C 0.4154(2) 0.4575(2) 0.84429(16) 0.0223(5) Uani 1 1 d . .
H27 H 0.352922 0.448300 0.892697 0.027 Uiso 1 1 calc R .
C28 C 0.4008(2) 0.36519(19) 0.74114(16) 0.0190(4) Uani 1 1 d . .
C29 C 0.3066(2) 0.24599(19) 0.68659(16) 0.0197(4) Uani 1 1 d . .
C30 C 0.1910(2) 0.1815(2) 0.71241(18) 0.0243(5) Uani 1 1 d . .
H30 H 0.159735 0.217173 0.778400 0.029 Uiso 1 1 calc R .
C31 C 0.1227(2) 0.0655(2) 0.64115(19) 0.0266(5) Uani 1 1 d . .
H31 H 0.044085 0.020968 0.658444 0.032 Uiso 1 1 calc R .
C32 C 0.1681(2) 0.0119(2) 0.54274(18) 0.0249(5) Uani 1 1 d . .
H32 H 0.119910 -0.068515 0.495011 0.030 Uiso 1 1 calc R .
C33 C 0.2818(2) 0.0746(2) 0.51457(17) 0.0216(4) Uani 1 1 d . .
H33 H 0.312017 0.038876 0.447976 0.026 Uiso 1 1 calc R .
C34 C 0.3503(2) 0.19168(19) 0.58710(16) 0.0183(4) Uani 1 1 d . .

loop_
_atom_site_aniso_label
_atom_site_aniso_U_11
_atom_site_aniso_U_22
_atom_site_aniso_U_33
_atom_site_aniso_U_23
_atom_site_aniso_U_13
_atom_site_aniso_U_12
Cl1 0.0286(4) 0.0246(4) 0.0470(5) -0.0045(3) -0.0058(3) 0.0059(3)
Cl2 0.0529(5) 0.0355(4) 0.0410(5) 0.0069(4) -0.0150(4) 0.0141(4)
C35 0.0365(18) 0.0229(15) 0.0471(19) -0.0014(14) -0.0131(15) 0.0100(13)
Cl3 0.0351(4) 0.0257(4) 0.0281(4) 0.0100(3) 0.0057(3) 0.0006(3)
Cl4 0.0331(4) 0.0394(4) 0.0205(3) 0.0143(3) 0.0052(3) 0.0153(3)
C36 0.0215(13) 0.0256(14) 0.0227(13) 0.0111(11) 0.0029(10) 0.0050(11)
N1 0.0228(9) 0.0290(10) 0.0183(8) 0.0100(8) 0.0075(7) 0.0123(8)
N2 0.0226(9) 0.0204(9) 0.0114(7) 0.0053(7) 0.0071(6) 0.0113(7)
N3 0.0255(9) 0.0191(9) 0.0121(8) 0.0040(7) 0.0074(7) 0.0100(7)
C1 0.0265(12) 0.0327(12) 0.0203(10) 0.0130(9) 0.0101(9) 0.0154(10)
C2 0.0350(14) 0.077(2) 0.0355(14) 0.0333(14) 0.0177(11) 0.0362(14)
C3 0.0495(18) 0.112(3) 0.0462(16) 0.0526(19) 0.0367(14) 0.0586(19)
C4 0.0504(17) 0.075(2) 0.0275(12) 0.0327(14) 0.0265(12) 0.0444(16)
C5 0.0329(13) 0.0320(12) 0.0189(10) 0.0122(9) 0.0118(9) 0.0191(10)
C6 0.0239(11) 0.0247(11) 0.0173(10) 0.0089(8) 0.0102(8) 0.0138(9)
C7 0.0346(12) 0.0269(11) 0.0118(9) 0.0081(8) 0.0088(8) 0.0168(10)
C8 0.0357(13) 0.0277(12) 0.0300(12) 0.0136(10) 0.0105(10) 0.0175(10)
C9 0.0437(15) 0.0408(14) 0.0133(10) 0.0075(10) 0.0081(10) 0.0160(12)
C10 0.0299(12) 0.0190(10) 0.0130(9) 0.0030(8) 0.0056(8) 0.0154(9)
C11 0.0372(13) 0.0238(11) 0.0144(9) 0.0040(8) 0.0033(9) 0.0184(10)
C12 0.0285(12) 0.0236(11) 0.0207(10) 0.0017(9) -0.0033(9) 0.0136(9)
C13 0.0255(11) 0.0184(10) 0.0228(10) 0.0039(8) 0.0033(9) 0.0107(9)
C14 0.0254(11) 0.0177(10) 0.0143(9) 0.0031(8) 0.0041(8) 0.0100(8)
C15 0.0243(11) 0.0153(9) 0.0139(9) 0.0015(7) 0.0034(8) 0.0117(8)
C16 0.0247(11) 0.0182(10) 0.0114(9) 0.0041(8) 0.0039(8) 0.0087(8)
C17 0.0189(10) 0.0210(10) 0.0098(8) 0.0040(8) 0.0023(7) 0.0068(8)
C18 0.0241(11) 0.0204(10) 0.0147(9) 0.0053(8) 0.0041(8) 0.0120(8)
C19 0.0263(11) 0.0211(10) 0.0130(9) 0.0071(8) 0.0063(8) 0.0118(9)
C20 0.0217(10) 0.0193(10) 0.0093(8) 0.0028(7) 0.0048(7) 0.0073(8)
C21 0.0262(11) 0.0177(10) 0.0144(9) 0.0035(8) 0.0042(8) 0.0114(8)
C22 0.0248(11) 0.0186(10) 0.0132(9) 0.0057(8) 0.0049(8) 0.0092(8)
C23 0.0273(11) 0.0204(10) 0.0113(9) 0.0055(8) 0.0050(8) 0.0135(9)
C24 0.0271(11) 0.0230(11) 0.0159(9) 0.0072(8) 0.0077(8) 0.0129(9)
C25 0.0327(12) 0.0200(10) 0.0188(10) 0.0065(8) 0.0035(9) 0.0114(9)
C26 0.0406(14) 0.0246(11) 0.0140(9) 0.0047(8) 0.0052(9) 0.0189(10)
C27 0.0319(12) 0.0287(11) 0.0131(9) 0.0073(8) 0.0088(8) 0.0191(10)
C28 0.0246(11) 0.0240(11) 0.0149(9) 0.0090(8) 0.0072(8) 0.0144(9)
C29 0.0249(11) 0.0248(11) 0.0153(9) 0.0089(8) 0.0062(8) 0.0140(9)
C30 0.0262(12) 0.0340(12) 0.0200(10) 0.0142(9) 0.0088(9) 0.0145(10)
C31 0.0231(11) 0.0342(13) 0.0297(12) 0.0194(10) 0.0069(9) 0.0101(10)
C32 0.0273(12) 0.0235(11) 0.0259(11) 0.0100(9) 0.0012(9) 0.0098(9)
C33 0.0259(11) 0.0237(11) 0.0190(10) 0.0090(9) 0.0041(8) 0.0118(9)
C34 0.0226(11) 0.0214(10) 0.0160(9) 0.0091(8) 0.0050(8) 0.0115(9)

loop_
_atom_type_symbol
_atom_type_description
_atom_type_scat_dispersion_real
_atom_type_scat_dispersion_imag
_atom_type_scat_source
C C 0.0033 0.0016 'International Tables Vol C Tables 4.2.6.8 and 6.1.1.4'
H H 0.0000 0.0000 'International Tables Vol C Tables 4.2.6.8 and 6.1.1.4'
Cl Cl 0.1484 0.1585 'International Tables Vol C Tables 4.2.6.8 and 6.1.1.4'
N N 0.0061 0.0033 'International Tables Vol C Tables 4.2.6.8 and 6.1.1.4'

loop_
_geom_angle_atom_site_label_1
_geom_angle_atom_site_label_2
_geom_angle_atom_site_label_3
_geom_angle
Cl1 C35 H35A 109.2
Cl1 C35 H35B 109.2
Cl2 C35 Cl1 112.11(17)
Cl2 C35 H35A 109.2
Cl2 C35 H35B 109.2
H35A C35 H35B 107.9
Cl3 C36 Cl4 110.99(14)
Cl3 C36 H36A 109.4
Cl3 C36 H36B 109.4
Cl4 C36 H36A 109.4
Cl4 C36 H36B 109.4
H36A C36 H36B 108.0
C16 N1 C1 104.96(17)
C6 N2 C15 117.65(16)
C6 N2 C16 105.26(16)
C16 N2 C15 133.67(17)
C23 N3 C20 125.15(17)
C34 N3 C20 126.04(17)
C34 N3 C23 108.69(16)
C2 C1 N1 132.1(2)
C6 C1 N1 109.45(18)
C6 C1 C2 118.5(2)
C1 C2 H2 121.7
C3 C2 C1 116.5(2)
C3 C2 H2 121.7
C2 C3 H3 118.4
C2 C3 C4 123.2(2)
C4 C3 H3 118.4
C3 C4 H4 119.4
C5 C4 C3 121.2(2)
C5 C4 H4 119.4
C4 C5 C7 128.59(19)
C6 C5 C4 114.3(2)
C6 C5 C7 116.85(19)
N2 C6 C1 107.17(17)
N2 C6 C5 126.47(19)
C5 C6 C1 126.3(2)
C5 C7 C8 107.94(19)
C5 C7 C9 110.90(18)
C5 C7 C10 109.45(17)
C9 C7 C8 108.54(18)
C9 C7 C10 111.65(19)
C10 C7 C8 108.25(17)
C7 C8 H8A 109.5
C7 C8 H8B 109.5
C7 C8 H8C 109.5
H8A C8 H8B 109.5
H8A C8 H8C 109.5
H8B C8 H8C 109.5
C7 C9 H9A 109.5
C7 C9 H9B 109.5
C7 C9 H9C 109.5
H9A C9 H9B 109.5
H9A C9 H9C 109.5
H9B C9 H9C 109.5
C11 C10 C7 120.27(18)
C11 C10 C15 117.01(19)
C15 C10 C7 122.71(18)
C10 C11 H11 118.8
C12 C11 C10 122.38(19)
C12 C11 H11 118.8
C11 C12 H12 120.2
C13 C12 C11 119.6(2)
C13 C12 H12 120.2
C12 C13 H13 120.1
C14 C13 C12 119.7(2)
C14 C13 H13 120.1
C13 C14 H14 119.8
C13 C14 C15 120.46(19)
C15 C14 H14 119.8
C10 C15 N2 117.31(18)
C14 C15 N2 121.72(17)
C14 C15 C10 120.81(19)
N1 C16 N2 113.13(17)
N1 C16 C17 122.55(17)
N2 C16 C17 124.16(18)
C18 C17 C16 119.53(18)
C18 C17 C22 119.51(18)
C22 C17 C16 120.96(18)
C17 C18 H18 119.8
C19 C18 C17 120.37(19)
C19 C18 H18 119.8
C18 C19 H19 120.2
C20 C19 C18 119.69(19)
C20 C19 H19 120.2
C19 C20 N3 120.03(18)
C19 C20 C21 120.35(18)
C21 C20 N3 119.62(18)
C20 C21 H21 120.1
C22 C21 C20 119.74(19)
C22 C21 H21 120.1
C17 C22 H22 119.8
C21 C22 C17 120.34(18)
C21 C22 H22 119.8
N3 C23 C28 108.35(18)
C24 C23 N3 129.41(19)
C24 C23 C28 122.21(19)
C23 C24 H24 121.3
C23 C24 C25 117.4(2)
C25 C24 H24 121.3
C24 C25 H25 119.2
C24 C25 C26 121.6(2)
C26 C25 H25 119.2
C25 C26 H26 119.6
C27 C26 C25 120.8(2)
C27 C26 H26 119.6
C26 C27 H27 120.6
C26 C27 C28 118.8(2)
C28 C27 H27 120.6
C23 C28 C29 107.25(17)
C27 C28 C23 119.2(2)
C27 C28 C29 133.51(19)
C30 C29 C28 133.75(19)
C30 C29 C34 119.4(2)
C34 C29 C28 106.86(18)
C29 C30 H30 120.4
C31 C30 C29 119.2(2)
C31 C30 H30 120.4
C30 C31 H31 119.6
C30 C31 C32 120.8(2)
C32 C31 H31 119.6
C31 C32 H32 119.5
C33 C32 C31 121.1(2)
C33 C32 H32 119.5
C32 C33 H33 121.1
C32 C33 C34 117.7(2)
C34 C33 H33 121.1
N3 C34 C29 108.82(18)
N3 C34 C33 129.39(18)
C33 C34 C29 121.78(19)

loop_
_geom_bond_atom_site_label_1
_geom_bond_atom_site_label_2
_geom_bond_distance
Cl1 C35 1.768(3)
Cl2 C35 1.751(3)
C35 H35A 0.9900
C35 H35B 0.9900
Cl3 C36 1.762(3)
Cl4 C36 1.777(3)
C36 H36A 0.9900
C36 H36B 0.9900
N1 C1 1.398(3)
N1 C16 1.318(3)
N2 C6 1.378(3)
N2 C15 1.425(3)
N2 C16 1.392(2)
N3 C20 1.428(2)
N3 C23 1.404(3)
N3 C34 1.389(3)
C1 C2 1.397(3)
C1 C6 1.389(3)
C2 H2 0.9500
C2 C3 1.391(4)
C3 H3 0.9500
C3 C4 1.398(4)
C4 H4 0.9500
C4 C5 1.387(3)
C5 C6 1.386(3)
C5 C7 1.518(3)
C7 C8 1.544(3)
C7 C9 1.539(3)
C7 C10 1.543(3)
C8 H8A 0.9800
C8 H8B 0.9800
C8 H8C 0.9800
C9 H9A 0.9800
C9 H9B 0.9800
C9 H9C 0.9800
C10 C11 1.390(3)
C10 C15 1.416(3)
C11 H11 0.9500
C11 C12 1.390(3)
C12 H12 0.9500
C12 C13 1.389(3)
C13 H13 0.9500
C13 C14 1.384(3)
C14 H14 0.9500
C14 C15 1.392(3)
C16 C17 1.472(3)
C17 C18 1.392(3)
C17 C22 1.398(3)
C18 H18 0.9500
C18 C19 1.391(3)
C19 H19 0.9500
C19 C20 1.389(3)
C20 C21 1.395(3)
C21 H21 0.9500
C21 C22 1.385(3)
C22 H22 0.9500
C23 C24 1.386(3)
C23 C28 1.410(3)
C24 H24 0.9500
C24 C25 1.386(3)
C25 H25 0.9500
C25 C26 1.402(3)
C26 H26 0.9500
C26 C27 1.379(3)
C27 H27 0.9500
C27 C28 1.407(3)
C28 C29 1.441(3)
C29 C30 1.395(3)
C29 C34 1.414(3)
C30 H30 0.9500
C30 C31 1.377(3)
C31 H31 0.9500
C31 C32 1.411(3)
C32 H32 0.9500
C32 C33 1.385(3)
C33 H33 0.9500
C33 C34 1.391(3)

loop_
_geom_torsion_atom_site_label_1
_geom_torsion_atom_site_label_2
_geom_torsion_atom_site_label_3
_geom_torsion_atom_site_label_4
_geom_torsion
N1 C1 C2 C3 179.5(3)
N1 C1 C6 N2 -1.9(3)
N1 C1 C6 C5 179.3(2)
N1 C16 C17 C18 -52.5(3)
N1 C16 C17 C22 126.7(2)
N2 C16 C17 C18 132.5(2)
N2 C16 C17 C22 -48.3(3)
N3 C20 C21 C22 179.58(18)
N3 C23 C24 C25 -176.74(19)
N3 C23 C28 C27 176.45(18)
N3 C23 C28 C29 -0.7(2)
C1 N1 C16 N2 -0.7(2)
C1 N1 C16 C17 -176.21(19)
C1 C2 C3 C4 1.2(5)
C2 C1 C6 N2 178.0(2)
C2 C1 C6 C5 -0.8(4)
C2 C3 C4 C5 -0.8(5)
C3 C4 C5 C6 -0.3(4)
C3 C4 C5 C7 173.3(3)
C4 C5 C6 N2 -177.5(2)
C4 C5 C6 C1 1.1(4)
C4 C5 C7 C8 -84.3(3)
C4 C5 C7 C9 34.4(4)
C4 C5 C7 C10 158.0(3)
C5 C7 C10 C11 -153.77(19)
C5 C7 C10 C15 27.5(3)
C6 N2 C15 C10 -19.5(3)
C6 N2 C15 C14 156.07(19)
C6 N2 C16 N1 -0.4(2)
C6 N2 C16 C17 175.00(19)
C6 C1 C2 C3 -0.4(4)
C6 C5 C7 C8 89.0(2)
C6 C5 C7 C9 -152.2(2)
C6 C5 C7 C10 -28.6(3)
C7 C5 C6 N2 8.2(3)
C7 C5 C6 C1 -173.2(2)
C7 C10 C11 C12 -179.30(19)
C7 C10 C15 N2 -4.1(3)
C7 C10 C15 C14 -179.74(18)
C8 C7 C10 C11 88.8(2)
C8 C7 C10 C15 -89.9(2)
C9 C7 C10 C11 -30.6(3)
C9 C7 C10 C15 150.7(2)
C10 C11 C12 C13 -0.1(3)
C11 C10 C15 N2 177.12(18)
C11 C10 C15 C14 1.5(3)
C11 C12 C13 C14 -0.3(3)
C12 C13 C14 C15 1.2(3)
C13 C14 C15 N2 -177.33(18)
C13 C14 C15 C10 -1.9(3)
C15 N2 C6 C1 -160.57(18)
C15 N2 C6 C5 18.3(3)
C15 N2 C16 N1 157.3(2)
C15 N2 C16 C17 -27.3(3)
C15 C10 C11 C12 -0.5(3)
C16 N1 C1 C2 -178.3(3)
C16 N1 C1 C6 1.6(2)
C16 N2 C6 C1 1.4(2)
C16 N2 C6 C5 -179.8(2)
C16 N2 C15 C10 -175.1(2)
C16 N2 C15 C14 0.5(3)
C16 C17 C18 C19 178.99(19)
C16 C17 C22 C21 -179.17(19)
C17 C18 C19 C20 0.2(3)
C18 C17 C22 C21 0.0(3)
C18 C19 C20 N3 -179.76(18)
C18 C19 C20 C21 -0.1(3)
C19 C20 C21 C22 -0.1(3)
C20 N3 C23 C24 -6.4(3)
C20 N3 C23 C28 175.81(18)
C20 N3 C34 C29 -174.84(18)
C20 N3 C34 C33 4.1(3)
C20 C21 C22 C17 0.1(3)
C22 C17 C18 C19 -0.2(3)
C23 N3 C20 C19 120.0(2)
C23 N3 C20 C21 -59.7(3)
C23 N3 C34 C29 1.3(2)
C23 N3 C34 C33 -179.8(2)
C23 C24 C25 C26 0.3(3)
C23 C28 C29 C30 -178.4(2)
C23 C28 C29 C34 1.4(2)
C24 C23 C28 C27 -1.5(3)
C24 C23 C28 C29 -178.70(18)
C24 C25 C26 C27 -0.7(3)
C25 C26 C27 C28 -0.1(3)
C26 C27 C28 C23 1.2(3)
C26 C27 C28 C29 177.4(2)
C27 C28 C29 C30 5.1(4)
C27 C28 C29 C34 -175.1(2)
C28 C23 C24 C25 0.8(3)
C28 C29 C30 C31 -179.3(2)
C28 C29 C34 N3 -1.7(2)
C28 C29 C34 C33 179.32(18)
C29 C30 C31 C32 -0.3(3)
C30 C29 C34 N3 178.17(18)
C30 C29 C34 C33 -0.8(3)
C30 C31 C32 C33 -0.5(3)
C31 C32 C33 C34 0.6(3)
C32 C33 C34 N3 -178.7(2)
C32 C33 C34 C29 0.1(3)
C34 N3 C20 C19 -64.6(3)
C34 N3 C20 C21 115.8(2)
C34 N3 C23 C24 177.5(2)
C34 N3 C23 C28 -0.3(2)
C34 C29 C30 C31 0.9(3)
